data_4118824
loop_
_publ_author_name
'Nathan L. Strutt'
'David Fairen-Jimenez'
'Julien Iehl'
'Marianne B. Lalonde'
'Randall Q. Snurr'
'Omar K. Farha'
'Joseph T. Hupp'
'J. Fraser Stoddart'

_publ_section_title
;
 Incorporation of an A1/A2-Difunctionalized Pillar[5]arene into a
 Metal-Organic Framework
;
_journal_name_full 'Journal of the American Chemical Society'
_journal_page_first 17436
_journal_page_last 17439
_journal_paper_doi 10.1021/ja3082523
_journal_volume 134
_journal_year 2012
_chemical_formula_sum 'C43 H46 O10'
_chemical_formula_weight 722.80
_chemical_name_systematic
; 
 ? 
;
_space_group_IT_number 5
_symmetry_cell_setting monoclinic
_symmetry_space_group_name_Hall 'C 2y'
_symmetry_space_group_name_H-M 'C 1 2 1'
_atom_sites_solution_hydrogens geom
_atom_sites_solution_primary direct
_atom_sites_solution_secondary difmap
_audit_creation_method SHELXL-97
_cell_angle_alpha 90.00
_cell_angle_beta 99.5880(10)
_cell_angle_gamma 90.00
_cell_formula_units_Z 4
_cell_length_a 21.2730(3)
_cell_length_b 11.9713(2)
_cell_length_c 17.7886(2)
_cell_measurement_reflns_used 9832
_cell_measurement_temperature 100(2)
_cell_measurement_theta_max 134.213
_cell_measurement_theta_min 8.431
_cell_volume 4466.86(11)
_computing_cell_refinement 'Bruker SAINT'
_computing_data_collection 'Bruker APEX2'
_computing_data_reduction 'Bruker SAINT'
_computing_molecular_graphics 'Bruker SHELXTL'
_computing_publication_material 'Bruker SHELXTL'
_computing_structure_refinement 'SHELXL-97 (Sheldrick, 2008)'
_computing_structure_solution 'SHELXS-97 (Sheldrick, 2008)'
_diffrn_ambient_temperature 100(2)
_diffrn_measured_fraction_theta_full 0.985
_diffrn_measured_fraction_theta_max 0.985
_diffrn_measurement_device_type 'Bruker APEX-II CCD'
_diffrn_measurement_method '\f and \w scans'
_diffrn_radiation_monochromator graphite
_diffrn_radiation_source 'fine-focus sealed tube'
_diffrn_radiation_type CuK\a
_diffrn_radiation_wavelength 1.54178
_diffrn_reflns_av_R_equivalents 0.0949
_diffrn_reflns_av_sigmaI/netI 0.0575
_diffrn_reflns_limit_h_max 25
_diffrn_reflns_limit_h_min -24
_diffrn_reflns_limit_k_max 14
_diffrn_reflns_limit_k_min -14
_diffrn_reflns_limit_l_max 21
_diffrn_reflns_limit_l_min -16
_diffrn_reflns_number 24167
_diffrn_reflns_theta_full 67.62
_diffrn_reflns_theta_max 67.62
_diffrn_reflns_theta_min 2.52
_exptl_absorpt_coefficient_mu 0.621
_exptl_absorpt_correction_T_max 0.9578
_exptl_absorpt_correction_T_min 0.8760
_exptl_absorpt_correction_type multi-scan
_exptl_absorpt_process_details 'SADABS, Bruker'
_exptl_crystal_colour red
_exptl_crystal_density_diffrn 1.075
_exptl_crystal_description prism
_exptl_crystal_F_000 1536
_exptl_crystal_size_max 0.22
_exptl_crystal_size_mid 0.21
_exptl_crystal_size_min 0.07
_platon_squeeze_details
;
Diffuse, disordered solvent molecules could not be adequately modeled.  The
bypass procedure in Platon (Spek, 1990) was used to remove the electronic
contribution from these solvents. The total potential solvent accessible void 
volume was 509 Ang^3^ and the electron count / cell = 187. As the exact solvent
content is not known, the reported formula reflects only the atoms used in the 
refinement.
;
_refine_diff_density_max 0.448
_refine_diff_density_min -0.294
_refine_diff_density_rms 0.066
_refine_ls_abs_structure_details 'Flack H D (1983), Acta Cryst. A39, 876-881'
_refine_ls_abs_structure_Flack 0.03(17)
_refine_ls_extinction_method none
_refine_ls_goodness_of_fit_ref 0.954
_refine_ls_hydrogen_treatment constr
_refine_ls_matrix_type full
_refine_ls_number_parameters 486
_refine_ls_number_reflns 7579
_refine_ls_number_restraints 1
_refine_ls_restrained_S_all 0.954
_refine_ls_R_factor_all 0.0684
_refine_ls_R_factor_gt 0.0645
_refine_ls_shift/su_max 0.000
_refine_ls_shift/su_mean 0.000
_refine_ls_structure_factor_coef Fsqd
_refine_ls_weighting_details 'calc w=1/[\s^2^(Fo^2^)+(0.2000P)^2^+0.0000P] where P=(Fo^2^+2Fc^2^)/3'
_refine_ls_weighting_scheme calc
_refine_ls_wR_factor_gt 0.2009
_refine_ls_wR_factor_ref 0.2036
_reflns_number_gt 7331
_reflns_number_total 7579
_reflns_threshold_expression >2sigma(I)
_cod_data_source_file ja3082523_si_002.cif
_cod_data_source_block n1393_0m
_cod_database_code 4118824

loop_
_symmetry_equiv_pos_as_xyz
'x, y, z'
'-x, y, -z'
'x+1/2, y+1/2, z'
'-x+1/2, y+1/2, -z'

loop_
_atom_site_label
_atom_site_type_symbol
_atom_site_fract_x
_atom_site_fract_y
_atom_site_fract_z
_atom_site_U_iso_or_equiv
_atom_site_adp_type
_atom_site_occupancy
_atom_site_symmetry_multiplicity
_atom_site_calc_flag
_atom_site_refinement_flags
C1 C 0.70485(13) 0.0614(2) 0.05290(15) 0.0361(6) Uani 1 1 d .
H1A H 0.7016 -0.0187 0.0654 0.043 Uiso 1 1 calc R
H1B H 0.6901 0.0703 -0.0026 0.043 Uiso 1 1 calc R
C2 C 0.97419(13) 0.1946(3) 0.12107(15) 0.0403(7) Uani 1 1 d .
H2A H 0.9998 0.1275 0.1382 0.048 Uiso 1 1 calc R
H2B H 0.9883 0.2233 0.0744 0.048 Uiso 1 1 calc R
C3 C 0.99664(12) 0.5311(2) 0.36191(14) 0.0318(5) Uani 1 1 d .
H3A H 1.0184 0.5992 0.3479 0.038 Uiso 1 1 calc R
H3B H 1.0207 0.5024 0.4105 0.038 Uiso 1 1 calc R
C4 C 0.73570(13) 0.6408(2) 0.39875(14) 0.0312(5) Uani 1 1 d .
H4A H 0.7316 0.6351 0.4532 0.037 Uiso 1 1 calc R
H4B H 0.7261 0.7188 0.3823 0.037 Uiso 1 1 calc R
C5 C 0.55069(11) 0.3407(2) 0.22101(14) 0.0270(5) Uani 1 1 d .
H5A H 0.5281 0.2956 0.2548 0.032 Uiso 1 1 calc R
H5B H 0.5186 0.3841 0.1861 0.032 Uiso 1 1 calc R
C6 C 0.92888(12) 0.5600(2) 0.37234(14) 0.0303(5) Uani 1 1 d .
C7 C 0.90022(11) 0.5048(2) 0.42472(13) 0.0252(5) Uani 1 1 d .
H7 H 0.9229 0.4484 0.4556 0.030 Uiso 1 1 calc R
C8 C 0.83718(12) 0.5309(2) 0.43337(13) 0.0280(5) Uani 1 1 d .
C9 C 0.80411(12) 0.6131(2) 0.38991(14) 0.0295(5) Uani 1 1 d .
C10 C 0.83229(12) 0.6678(2) 0.33639(14) 0.0297(5) Uani 1 1 d .
H10 H 0.8092 0.7245 0.3063 0.036 Uiso 1 1 calc R
C11 C 0.89472(12) 0.6419(2) 0.32493(17) 0.0330(6) Uani 1 1 d .
C12 C 0.68757(11) 0.5636(2) 0.35251(13) 0.0245(5) Uani 1 1 d .
C13 C 0.66711(13) 0.4673(2) 0.38553(14) 0.0328(5) Uani 1 1 d .
H13 H 0.6834 0.4511 0.4374 0.039 Uiso 1 1 calc R
C14 C 0.62344(12) 0.3945(2) 0.34411(15) 0.0298(5) Uani 1 1 d .
C15 C 0.59700(10) 0.42014(19) 0.26874(14) 0.0239(5) Uani 1 1 d .
C16 C 0.61739(11) 0.5174(2) 0.23623(13) 0.0256(5) Uani 1 1 d .
H16 H 0.6004 0.5361 0.1850 0.031 Uiso 1 1 calc R
C17 C 0.66243(11) 0.58697(19) 0.27874(14) 0.0232(5) Uani 1 1 d .
C18 C 0.58629(10) 0.26543(19) 0.17595(14) 0.0237(5) Uani 1 1 d .
C19 C 0.61209(12) 0.1642(2) 0.20694(13) 0.0264(5) Uani 1 1 d .
H19 H 0.6045 0.1409 0.2557 0.032 Uiso 1 1 calc R
C20 C 0.64916(12) 0.0970(2) 0.16603(16) 0.0311(5) Uani 1 1 d .
C21 C 0.66157(12) 0.1286(2) 0.09609(15) 0.0306(5) Uani 1 1 d .
C22 C 0.63447(12) 0.2291(2) 0.06438(15) 0.0306(5) Uani 1 1 d .
H22 H 0.6418 0.2514 0.0153 0.037 Uiso 1 1 calc R
C23 C 0.59779(11) 0.2952(2) 0.10268(14) 0.0260(5) Uani 1 1 d .
C24 C 0.77430(12) 0.0977(2) 0.07203(15) 0.0335(6) Uani 1 1 d .
C25 C 0.81574(13) 0.0488(2) 0.13309(16) 0.0371(6) Uani 1 1 d .
C26 C 0.88021(13) 0.0814(3) 0.14750(16) 0.0400(6) Uani 1 1 d .
H26 H 0.9084 0.0472 0.1880 0.048 Uiso 1 1 calc R
C27 C 0.90362(13) 0.1633(3) 0.10320(15) 0.0384(7) Uani 1 1 d .
C28 C 0.86169(13) 0.2129(2) 0.04393(14) 0.0344(6) Uani 1 1 d .
C29 C 0.79724(12) 0.1787(2) 0.02977(13) 0.0318(5) Uani 1 1 d .
H29 H 0.7689 0.2132 -0.0105 0.038 Uiso 1 1 calc R
C30 C 0.98473(11) 0.2825(3) 0.18234(15) 0.0356(6) Uani 1 1 d .
C31 C 0.99964(12) 0.2511(3) 0.25953(15) 0.0339(6) Uani 1 1 d .
H31 H 1.0071 0.1746 0.2721 0.041 Uiso 1 1 calc R
C32 C 1.00363(11) 0.3299(2) 0.31785(14) 0.0285(5) Uani 1 1 d .
C33 C 0.99587(11) 0.4434(2) 0.29996(16) 0.0314(5) Uani 1 1 d .
C34 C 0.98427(12) 0.4754(3) 0.22411(16) 0.0371(6) Uani 1 1 d .
H34 H 0.9794 0.5523 0.2114 0.045 Uiso 1 1 calc R
C35 C 0.97958(12) 0.3958(3) 0.16600(14) 0.0344(6) Uani 1 1 d .
C36 C 0.66436(16) -0.0364(2) 0.26873(18) 0.0426(7) Uani 1 1 d .
H36A H 0.6859 0.0145 0.3079 0.064 Uiso 1 1 calc R
H36B H 0.6806 -0.1124 0.2793 0.064 Uiso 1 1 calc R
H36C H 0.6184 -0.0352 0.2692 0.064 Uiso 1 1 calc R
C37 C 0.6466(4) 0.2536(5) 0.4379(3) 0.128(3) Uani 1 1 d .
H37A H 0.6908 0.2633 0.4300 0.192 Uiso 1 1 calc R
H37B H 0.6381 0.1741 0.4446 0.192 Uiso 1 1 calc R
H37C H 0.6400 0.2947 0.4836 0.192 Uiso 1 1 calc R
C38 C 0.83633(15) 0.3911(3) 0.52884(19) 0.0449(7) Uani 1 1 d .
H38A H 0.8449 0.3319 0.4939 0.067 Uiso 1 1 calc R
H38B H 0.8086 0.3620 0.5631 0.067 Uiso 1 1 calc R
H38C H 0.8766 0.4167 0.5588 0.067 Uiso 1 1 calc R
C39 C 1.03826(16) 0.1915(3) 0.41280(16) 0.0434(7) Uani 1 1 d .
H39A H 1.0044 0.1384 0.3933 0.065 Uiso 1 1 calc R
H39B H 1.0497 0.1830 0.4682 0.065 Uiso 1 1 calc R
H39C H 1.0758 0.1769 0.3889 0.065 Uiso 1 1 calc R
C40 C 0.95426(16) 0.5404(4) 0.07312(18) 0.0581(10) Uani 1 1 d .
H40A H 0.9224 0.5678 0.1026 0.087 Uiso 1 1 calc R
H40B H 0.9383 0.5503 0.0186 0.087 Uiso 1 1 calc R
H40C H 0.9940 0.5826 0.0873 0.087 Uiso 1 1 calc R
C41 C 0.88556(19) 0.7610(5) 0.2157(3) 0.093(2) Uani 1 1 d .
H41A H 0.8510 0.7156 0.1878 0.139 Uiso 1 1 calc R
H41B H 0.9116 0.7912 0.1800 0.139 Uiso 1 1 calc R
H41C H 0.8674 0.8227 0.2414 0.139 Uiso 1 1 calc R
C42 C 0.66333(14) 0.7053(2) 0.16961(15) 0.0348(6) Uani 1 1 d .
H42A H 0.6647 0.6370 0.1395 0.052 Uiso 1 1 calc R
H42B H 0.6905 0.7624 0.1520 0.052 Uiso 1 1 calc R
H42C H 0.6194 0.7328 0.1635 0.052 Uiso 1 1 calc R
C43 C 0.58364(15) 0.4330(3) 0.00431(17) 0.0436(7) Uani 1 1 d .
H43A H 0.6298 0.4410 0.0068 0.065 Uiso 1 1 calc R
H43B H 0.5630 0.5054 -0.0079 0.065 Uiso 1 1 calc R
H43C H 0.5671 0.3788 -0.0354 0.065 Uiso 1 1 calc R
O1 O 0.79760(12) -0.0318(2) 0.17915(18) 0.0624(7) Uani 1 1 d .
H45 H 0.7588 -0.0466 0.1652 0.094 Uiso 1 1 calc R
O2 O 0.87984(10) 0.2908(2) -0.00337(12) 0.0482(5) Uani 1 1 d .
H2 H 0.9191 0.3032 0.0089 0.072 Uiso 1 1 calc R
O3 O 0.96626(10) 0.4231(2) 0.08919(11) 0.0440(5) Uani 1 1 d .
O4 O 1.01612(9) 0.30340(18) 0.39522(11) 0.0362(4) Uani 1 1 d .
O5 O 0.92479(9) 0.6926(2) 0.27181(14) 0.0497(6) Uani 1 1 d .
O6 O 0.80605(9) 0.48073(17) 0.48685(10) 0.0360(4) Uani 1 1 d .
O7 O 0.68555(8) 0.68177(14) 0.24741(10) 0.0296(4) Uani 1 1 d .
O8 O 0.60410(11) 0.29559(18) 0.37307(12) 0.0446(5) Uani 1 1 d .
O9 O 0.57076(9) 0.39536(15) 0.07534(11) 0.0329(4) Uani 1 1 d .
O10 O 0.67630(10) -0.00192(16) 0.19606(11) 0.0374(5) Uani 1 1 d .

loop_
_atom_site_aniso_label
_atom_site_aniso_U_11
_atom_site_aniso_U_22
_atom_site_aniso_U_33
_atom_site_aniso_U_23
_atom_site_aniso_U_13
_atom_site_aniso_U_12
C1 0.0389(13) 0.0343(13) 0.0342(12) -0.0090(11) 0.0039(10) -0.0026(11)
C2 0.0311(13) 0.0608(19) 0.0296(13) -0.0045(12) 0.0066(10) 0.0124(13)
C3 0.0287(12) 0.0345(14) 0.0314(12) 0.0106(10) 0.0033(9) 0.0032(10)
C4 0.0390(13) 0.0290(12) 0.0252(10) -0.0066(9) 0.0048(9) 0.0112(10)
C5 0.0226(10) 0.0222(11) 0.0365(12) 0.0062(9) 0.0057(9) -0.0009(9)
C6 0.0299(12) 0.0271(12) 0.0325(12) 0.0035(10) 0.0007(9) 0.0023(10)
C7 0.0283(11) 0.0237(10) 0.0221(10) -0.0027(9) -0.0004(9) 0.0033(9)
C8 0.0352(12) 0.0275(12) 0.0201(9) -0.0073(9) 0.0012(9) -0.0021(10)
C9 0.0302(12) 0.0252(12) 0.0319(12) -0.0099(9) 0.0017(10) 0.0022(9)
C10 0.0327(12) 0.0221(11) 0.0332(12) 0.0027(10) 0.0021(10) 0.0032(10)
C11 0.0230(11) 0.0293(12) 0.0453(14) 0.0158(11) 0.0016(10) -0.0030(9)
C12 0.0281(11) 0.0207(11) 0.0277(11) -0.0032(9) 0.0136(9) 0.0073(9)
C13 0.0394(13) 0.0323(13) 0.0274(11) 0.0065(10) 0.0076(10) 0.0071(11)
C14 0.0331(12) 0.0274(12) 0.0314(12) 0.0123(10) 0.0126(9) 0.0019(10)
C15 0.0208(10) 0.0215(11) 0.0312(11) 0.0056(9) 0.0093(8) 0.0019(8)
C16 0.0251(11) 0.0255(11) 0.0269(11) 0.0092(9) 0.0067(9) 0.0015(9)
C17 0.0220(10) 0.0201(10) 0.0304(11) -0.0014(9) 0.0128(9) 0.0021(8)
C18 0.0196(10) 0.0209(11) 0.0295(11) 0.0088(9) 0.0008(8) -0.0037(8)
C19 0.0299(11) 0.0224(11) 0.0275(11) 0.0103(9) 0.0068(9) 0.0020(9)
C20 0.0277(11) 0.0256(12) 0.0375(13) 0.0001(10) -0.0018(10) 0.0004(10)
C21 0.0271(11) 0.0318(13) 0.0304(12) -0.0022(10) -0.0027(9) 0.0005(10)
C22 0.0340(12) 0.0295(12) 0.0277(11) -0.0002(10) 0.0035(10) -0.0055(10)
C23 0.0226(10) 0.0258(11) 0.0275(11) 0.0094(9) -0.0017(8) -0.0037(9)
C24 0.0315(12) 0.0334(13) 0.0356(13) -0.0153(11) 0.0055(10) 0.0078(10)
C25 0.0376(14) 0.0341(13) 0.0407(14) -0.0061(11) 0.0103(11) 0.0111(11)
C26 0.0311(13) 0.0558(17) 0.0324(12) -0.0028(12) 0.0031(10) 0.0158(12)
C27 0.0340(13) 0.0507(17) 0.0295(12) -0.0143(12) 0.0027(10) 0.0182(12)
C28 0.0378(13) 0.0401(14) 0.0250(11) -0.0103(10) 0.0044(10) -0.0006(11)
C29 0.0313(12) 0.0446(14) 0.0184(10) -0.0071(10) 0.0010(9) 0.0068(11)
C30 0.0229(11) 0.0542(17) 0.0306(13) 0.0035(12) 0.0067(9) 0.0074(11)
C31 0.0253(11) 0.0489(16) 0.0288(13) 0.0018(11) 0.0086(9) 0.0101(11)
C32 0.0203(10) 0.0445(14) 0.0222(11) 0.0017(10) 0.0079(8) 0.0050(10)
C33 0.0173(10) 0.0411(14) 0.0360(13) 0.0054(11) 0.0047(9) -0.0017(9)
C34 0.0250(11) 0.0506(16) 0.0340(13) 0.0114(12) -0.0004(10) -0.0087(11)
C35 0.0255(11) 0.0607(18) 0.0178(11) 0.0047(11) 0.0060(9) -0.0051(11)
C36 0.0553(16) 0.0282(13) 0.0486(16) 0.0163(12) 0.0206(13) 0.0152(12)
C37 0.206(7) 0.076(3) 0.070(3) 0.060(3) -0.071(4) -0.085(4)
C38 0.0447(15) 0.0403(15) 0.0483(15) 0.0254(13) 0.0040(13) -0.0088(13)
C39 0.0529(16) 0.0429(16) 0.0319(13) 0.0094(12) -0.0006(12) 0.0040(13)
C40 0.0449(16) 0.091(3) 0.0346(14) 0.0280(17) -0.0037(12) -0.0055(17)
C41 0.0467(19) 0.129(5) 0.103(4) 0.095(4) 0.010(2) 0.012(2)
C42 0.0431(14) 0.0349(14) 0.0262(12) 0.0076(10) 0.0046(10) -0.0085(11)
C43 0.0427(14) 0.0546(17) 0.0340(13) 0.0291(13) 0.0079(11) 0.0021(13)
O1 0.0464(12) 0.0579(15) 0.0835(18) 0.0215(14) 0.0127(12) 0.0127(11)
O2 0.0433(11) 0.0652(15) 0.0345(10) 0.0001(10) 0.0022(9) -0.0025(10)
O3 0.0410(10) 0.0643(14) 0.0236(9) 0.0118(9) -0.0036(8) -0.0082(9)
O4 0.0392(9) 0.0422(11) 0.0280(9) 0.0111(8) 0.0079(7) 0.0125(8)
O5 0.0323(10) 0.0544(13) 0.0611(13) 0.0367(11) 0.0046(9) -0.0006(9)
O6 0.0418(10) 0.0382(10) 0.0297(9) 0.0104(7) 0.0108(7) 0.0061(8)
O7 0.0367(9) 0.0215(8) 0.0315(9) 0.0049(7) 0.0086(7) -0.0051(7)
O8 0.0553(12) 0.0360(11) 0.0413(11) 0.0190(9) 0.0051(9) -0.0095(9)
O9 0.0357(9) 0.0262(9) 0.0375(9) 0.0145(8) 0.0081(7) 0.0014(7)
O10 0.0485(11) 0.0236(9) 0.0407(10) 0.0069(8) 0.0091(8) 0.0066(8)

loop_
_atom_type_symbol
_atom_type_description
_atom_type_scat_dispersion_real
_atom_type_scat_dispersion_imag
_atom_type_scat_source
C C 0.0181 0.0091 'International Tables Vol C Tables 4.2.6.8 and 6.1.1.4'
H H 0.0000 0.0000 'International Tables Vol C Tables 4.2.6.8 and 6.1.1.4'
O O 0.0492 0.0322 'International Tables Vol C Tables 4.2.6.8 and 6.1.1.4'

loop_
_geom_angle_atom_site_label_1
_geom_angle_atom_site_label_2
_geom_angle_atom_site_label_3
_geom_angle
C24 C1 C21 112.5(2)
C24 C1 H1A 109.1
C21 C1 H1A 109.1
C24 C1 H1B 109.1
C21 C1 H1B 109.1
H1A C1 H1B 107.8
C30 C2 C27 110.2(2)
C30 C2 H2A 109.6
C27 C2 H2A 109.6
C30 C2 H2B 109.6
C27 C2 H2B 109.6
H2A C2 H2B 108.1
C33 C3 C6 110.4(2)
C33 C3 H3A 109.6
C6 C3 H3A 109.6
C33 C3 H3B 109.6
C6 C3 H3B 109.6
H3A C3 H3B 108.1
C12 C4 C9 112.42(19)
C12 C4 H4A 109.1
C9 C4 H4A 109.1
C12 C4 H4B 109.1
C9 C4 H4B 109.1
H4A C4 H4B 107.9
C18 C5 C15 109.71(18)
C18 C5 H5A 109.7
C15 C5 H5A 109.7
C18 C5 H5B 109.7
C15 C5 H5B 109.7
H5A C5 H5B 108.2
C7 C6 C11 119.9(2)
C7 C6 C3 120.8(2)
C11 C6 C3 119.2(2)
C6 C7 C8 120.5(2)
C6 C7 H7 119.7
C8 C7 H7 119.7
C9 C8 O6 116.1(2)
C9 C8 C7 120.4(2)
O6 C8 C7 123.5(2)
C8 C9 C10 119.4(2)
C8 C9 C4 120.4(2)
C10 C9 C4 120.1(2)
C9 C10 C11 121.7(2)
C9 C10 H10 119.1
C11 C10 H10 119.1
O5 C11 C10 124.2(2)
O5 C11 C6 117.8(2)
C10 C11 C6 118.0(2)
C17 C12 C13 118.4(2)
C17 C12 C4 121.3(2)
C13 C12 C4 120.3(2)
C14 C13 C12 121.4(2)
C14 C13 H13 119.3
C12 C13 H13 119.3
O8 C14 C13 123.6(2)
O8 C14 C15 116.6(2)
C13 C14 C15 119.8(2)
C14 C15 C16 118.4(2)
C14 C15 C5 121.2(2)
C16 C15 C5 120.3(2)
C17 C16 C15 120.3(2)
C17 C16 H16 119.8
C15 C16 H16 119.8
C12 C17 O7 116.5(2)
C12 C17 C16 121.7(2)
O7 C17 C16 121.8(2)
C19 C18 C23 117.6(2)
C19 C18 C5 120.7(2)
C23 C18 C5 121.6(2)
C18 C19 C20 120.3(2)
C18 C19 H19 119.8
C20 C19 H19 119.8
C21 C20 O10 117.1(2)
C21 C20 C19 121.4(2)
O10 C20 C19 121.4(2)
C20 C21 C22 118.1(2)
C20 C21 C1 122.5(2)
C22 C21 C1 119.3(2)
C23 C22 C21 121.5(2)
C23 C22 H22 119.2
C21 C22 H22 119.2
C22 C23 O9 124.4(2)
C22 C23 C18 120.9(2)
O9 C23 C18 114.7(2)
C29 C24 C25 119.0(2)
C29 C24 C1 120.1(2)
C25 C24 C1 120.9(3)
O1 C25 C24 123.7(3)
O1 C25 C26 116.9(3)
C24 C25 C26 119.4(3)
C27 C26 C25 121.2(3)
C27 C26 H26 119.4
C25 C26 H26 119.4
C28 C27 C26 118.7(3)
C28 C27 C2 122.3(3)
C26 C27 C2 118.9(2)
O2 C28 C27 123.4(3)
O2 C28 C29 117.2(2)
C27 C28 C29 119.4(3)
C24 C29 C28 122.2(2)
C24 C29 H29 118.9
C28 C29 H29 118.9
C35 C30 C31 117.5(3)
C35 C30 C2 122.3(3)
C31 C30 C2 120.1(3)
C32 C31 C30 121.4(3)
C32 C31 H31 119.3
C30 C31 H31 119.3
O4 C32 C31 124.0(3)
O4 C32 C33 116.2(2)
C31 C32 C33 119.8(2)
C34 C33 C32 119.0(3)
C34 C33 C3 119.6(3)
C32 C33 C3 121.3(2)
C33 C34 C35 120.8(3)
C33 C34 H34 119.6
C35 C34 H34 119.6
O3 C35 C30 115.6(3)
O3 C35 C34 123.1(3)
C30 C35 C34 121.2(2)
O10 C36 H36A 109.5
O10 C36 H36B 109.5
H36A C36 H36B 109.5
O10 C36 H36C 109.5
H36A C36 H36C 109.5
H36B C36 H36C 109.5
O8 C37 H37A 109.5
O8 C37 H37B 109.5
H37A C37 H37B 109.5
O8 C37 H37C 109.5
H37A C37 H37C 109.5
H37B C37 H37C 109.5
O6 C38 H38A 109.5
O6 C38 H38B 109.5
H38A C38 H38B 109.5
O6 C38 H38C 109.5
H38A C38 H38C 109.5
H38B C38 H38C 109.5
O4 C39 H39A 109.5
O4 C39 H39B 109.5
H39A C39 H39B 109.5
O4 C39 H39C 109.5
H39A C39 H39C 109.5
H39B C39 H39C 109.5
O3 C40 H40A 109.5
O3 C40 H40B 109.5
H40A C40 H40B 109.5
O3 C40 H40C 109.5
H40A C40 H40C 109.5
H40B C40 H40C 109.5
O5 C41 H41A 109.5
O5 C41 H41B 109.5
H41A C41 H41B 109.5
O5 C41 H41C 109.5
H41A C41 H41C 109.5
H41B C41 H41C 109.5
O7 C42 H42A 109.5
O7 C42 H42B 109.5
H42A C42 H42B 109.5
O7 C42 H42C 109.5
H42A C42 H42C 109.5
H42B C42 H42C 109.5
O9 C43 H43A 109.5
O9 C43 H43B 109.5
H43A C43 H43B 109.5
O9 C43 H43C 109.5
H43A C43 H43C 109.5
H43B C43 H43C 109.5
C25 O1 H45 109.5
C28 O2 H2 109.5
C35 O3 C40 115.0(3)
C32 O4 C39 115.4(2)
C11 O5 C41 116.5(2)
C8 O6 C38 117.9(2)
C17 O7 C42 118.18(19)
C14 O8 C37 114.4(3)
C23 O9 C43 117.4(2)
C20 O10 C36 118.3(2)

loop_
_geom_bond_atom_site_label_1
_geom_bond_atom_site_label_2
_geom_bond_distance
C1 C24 1.523(4)
C1 C21 1.523(4)
C1 H1A 0.9900
C1 H1B 0.9900
C2 C30 1.504(4)
C2 C27 1.529(4)
C2 H2A 0.9900
C2 H2B 0.9900
C3 C33 1.520(4)
C3 C6 1.524(4)
C3 H3A 0.9900
C3 H3B 0.9900
C4 C12 1.515(4)
C4 C9 1.526(3)
C4 H4A 0.9900
C4 H4B 0.9900
C5 C18 1.494(3)
C5 C15 1.522(3)
C5 H5A 0.9900
C5 H5B 0.9900
C6 C7 1.366(4)
C6 C11 1.413(3)
C7 C8 1.410(3)
C7 H7 0.9500
C8 C9 1.371(4)
C8 O6 1.384(3)
C9 C10 1.373(4)
C10 C11 1.411(4)
C10 H10 0.9500
C11 O5 1.368(3)
C12 C17 1.361(4)
C12 C13 1.397(4)
C13 C14 1.391(4)
C13 H13 0.9500
C14 O8 1.382(3)
C14 C15 1.399(3)
C15 C16 1.401(3)
C16 C17 1.394(4)
C16 H16 0.9500
C17 O7 1.390(3)
C18 C19 1.404(3)
C18 C23 1.411(3)
C19 C20 1.411(4)
C19 H19 0.9500
C20 C21 1.367(4)
C20 O10 1.385(3)
C21 C22 1.410(4)
C22 C23 1.370(4)
C22 H22 0.9500
C23 O9 1.383(3)
C24 C29 1.366(4)
C24 C25 1.407(4)
C25 O1 1.363(4)
C25 C26 1.408(4)
C26 C27 1.400(5)
C26 H26 0.9500
C27 C28 1.395(4)
C28 O2 1.355(4)
C28 C29 1.413(4)
C29 H29 0.9500
C30 C35 1.388(5)
C30 C31 1.408(4)
C31 C32 1.394(4)
C31 H31 0.9500
C32 O4 1.394(3)
C32 C33 1.400(4)
C33 C34 1.384(4)
C34 C35 1.397(5)
C34 H34 0.9500
C35 O3 1.387(3)
C36 O10 1.420(3)
C36 H36A 0.9800
C36 H36B 0.9800
C36 H36C 0.9800
C37 O8 1.433(5)
C37 H37A 0.9800
C37 H37B 0.9800
C37 H37C 0.9800
C38 O6 1.402(3)
C38 H38A 0.9800
C38 H38B 0.9800
C38 H38C 0.9800
C39 O4 1.437(4)
C39 H39A 0.9800
C39 H39B 0.9800
C39 H39C 0.9800
C40 O3 1.447(5)
C40 H40A 0.9800
C40 H40B 0.9800
C40 H40C 0.9800
C41 O5 1.444(4)
C41 H41A 0.9800
C41 H41B 0.9800
C41 H41C 0.9800
C42 O7 1.414(3)
C42 H42A 0.9800
C42 H42B 0.9800
C42 H42C 0.9800
C43 O9 1.411(3)
C43 H43A 0.9800
C43 H43B 0.9800
C43 H43C 0.9800
O1 H45 0.8400
O2 H2 0.8400

loop_
_platon_squeeze_void_nr
_platon_squeeze_void_average_x
_platon_squeeze_void_average_y
_platon_squeeze_void_average_z
_platon_squeeze_void_volume
_platon_squeeze_void_count_electrons
_platon_squeeze_void_content
1 0.500 -0.330 0.500 509 187 ' '
2 1.000 0.170 0.500 509 187 ' '

loop_
_cod_related_entry_id
_cod_related_entry_database
_cod_related_entry_code
1 ChemSpider 30660677
